data_7015400
loop_
_publ_author_name
'Wu, Biao'
'Yang, Jin'
'Huang, Xiaojuan'
'Li, Shaoguang'
'Jia, Chuandong'
'Yang, Xiao-Juan'
'Tang, Ning'
'Janiak, Christoph'

_publ_section_title
;
 Anion binding by metallo-receptors of 5,5'-dicarbamate-2,2'-bipyridine
 ligands.
;
_journal_issue 21
_journal_name_full 'Dalton transactions (Cambridge, England : 2003)'
_journal_page_first 5687
_journal_page_last 5696
_journal_paper_doi 10.1039/c0dt01561j
_journal_volume 40
_journal_year 2011
_chemical_formula_sum 'C128 H194 Cl4 N24 O51 Zn2'
_chemical_formula_weight 3157.61
_chemical_name_systematic
;
?
;
_space_group_IT_number 2
_symmetry_cell_setting triclinic
_symmetry_space_group_name_Hall '-P 1'
_symmetry_space_group_name_H-M 'P -1'
_atom_sites_solution_hydrogens geom
_atom_sites_solution_primary direct
_atom_sites_solution_secondary difmap
_audit_creation_method SHELXL-97
_cell_angle_alpha 62.5610(10)
_cell_angle_beta 63.3520(10)
_cell_angle_gamma 79.811(2)
_cell_formula_units_Z 1
_cell_length_a 16.8995(14)
_cell_length_b 17.5045(15)
_cell_length_c 17.6189(15)
_cell_measurement_temperature 173(2)
_cell_volume 4131.4(6)
_computing_cell_refinement 'Bruker SMART'
_computing_data_collection 'Bruker SMART APEX II'
_computing_data_reduction 'Bruker SAINT'
_computing_structure_refinement 'SHELXL-97 (Sheldrick, 2008)'
_computing_structure_solution 'SHELXS-97 (Sheldrick, 2008)'
_diffrn_ambient_temperature 173(2)
_diffrn_measured_fraction_theta_full 0.991
_diffrn_measured_fraction_theta_max 0.991
_diffrn_measurement_device_type 'Bruker APEX II area detector'
_diffrn_measurement_method '\w scans'
_diffrn_radiation_monochromator graphite
_diffrn_radiation_source 'fine-focus sealed tube'
_diffrn_radiation_type MoK\a
_diffrn_radiation_wavelength 0.71073
_diffrn_reflns_av_R_equivalents 0.0283
_diffrn_reflns_av_sigmaI/netI 0.0701
_diffrn_reflns_limit_h_max 20
_diffrn_reflns_limit_h_min -19
_diffrn_reflns_limit_k_max 17
_diffrn_reflns_limit_k_min -20
_diffrn_reflns_limit_l_max 18
_diffrn_reflns_limit_l_min -20
_diffrn_reflns_number 21137
_diffrn_reflns_theta_full 25.00
_diffrn_reflns_theta_max 25.00
_diffrn_reflns_theta_min 1.85
_exptl_absorpt_coefficient_mu 0.439
_exptl_absorpt_correction_T_max 0.9492
_exptl_absorpt_correction_T_min 0.9173
_exptl_absorpt_correction_type multi-scan
_exptl_absorpt_process_details SADABS
_exptl_crystal_colour colorless
_exptl_crystal_density_diffrn 1.269
_exptl_crystal_density_method 'not measured'
_exptl_crystal_description block
_exptl_crystal_F_000 1666
_exptl_crystal_size_max 0.20
_exptl_crystal_size_mid 0.15
_exptl_crystal_size_min 0.12
_refine_diff_density_max 0.893
_refine_diff_density_min -0.776
_refine_diff_density_rms 0.086
_refine_ls_extinction_method none
_refine_ls_goodness_of_fit_ref 1.028
_refine_ls_hydrogen_treatment constr
_refine_ls_matrix_type full
_refine_ls_number_parameters 992
_refine_ls_number_reflns 14401
_refine_ls_number_restraints 37
_refine_ls_restrained_S_all 1.065
_refine_ls_R_factor_all 0.1024
_refine_ls_R_factor_gt 0.0722
_refine_ls_shift/su_max 0.000
_refine_ls_shift/su_mean 0.000
_refine_ls_structure_factor_coef Fsqd
_refine_ls_weighting_details 'calc w=1/[\s^2^(Fo^2^)+(0.1439P)^2^+0.8113P] where P=(Fo^2^+2Fc^2^)/3'
_refine_ls_weighting_scheme calc
_refine_ls_wR_factor_gt 0.2014
_refine_ls_wR_factor_ref 0.2279
_reflns_number_gt 9964
_reflns_number_total 14401
_reflns_threshold_expression >2sigma(I)
_cod_data_source_file c0dt01561j.txt
_cod_data_source_block L1ZnCl_2
_cod_depositor_comments
;
The following automatic conversions were performed:
'_symmetry_cell_setting' value 'Triclinic' changed to 'triclinic'
according to '/home/saulius/struct/CIF-dictionaries/cif_core.dic'
dictionary named 'cif_core.dic' version 2.4.1 from
2010-06-29.

'_exptl_absorpt_correction_type' value 'Multi-scan' changed
to 'multi-scan' according to
'/home/saulius/struct/CIF-dictionaries/cif_core.dic' dictionary named
'cif_core.dic' version 2.4.1 from 2010-06-29.

Automatic conversion script
Id: cif_fix_enum 1555 2011-01-17 13:19:09Z saulius 
;
_cod_original_sg_symbol_H-M P-1
_cod_database_code 7015400

loop_
_symmetry_equiv_pos_as_xyz
'x, y, z'
'-x, -y, -z'

loop_
_atom_site_label
_atom_site_type_symbol
_atom_site_fract_x
_atom_site_fract_y
_atom_site_fract_z
_atom_site_U_iso_or_equiv
_atom_site_adp_type
_atom_site_occupancy
_atom_site_symmetry_multiplicity
_atom_site_calc_flag
_atom_site_refinement_flags
_atom_site_disorder_assembly
_atom_site_disorder_group
Zn1 Zn 0.52104(3) 0.71968(3) 0.58178(3) 0.03066(17) Uani 1 1 d . . .
N1 N 0.6520(2) 0.6980(2) 0.4865(2) 0.0340(8) Uani 1 1 d . . .
N2 N 0.5050(2) 0.5950(2) 0.5934(2) 0.0348(8) Uani 1 1 d . . .
N3 N 0.8683(2) 0.8015(3) 0.3115(3) 0.0507(10) Uani 1 1 d . . .
H3 H 0.8527 0.8529 0.3096 0.061 Uiso 1 1 calc R . .
N4 N 0.3453(3) 0.4162(3) 0.7262(3) 0.0539(11) Uani 1 1 d . . .
H4 H 0.3017 0.4431 0.7543 0.065 Uiso 1 1 calc R . .
N5 N 0.7261(2) 0.5639(3) 0.7770(3) 0.0492(10) Uani 1 1 d . . .
H5 H 0.7686 0.5837 0.7195 0.059 Uiso 1 1 calc R . .
N6 N 0.5490(2) 0.6629(2) 0.7040(2) 0.0331(8) Uani 1 1 d . . .
N7 N 0.3953(2) 0.7136(2) 0.6928(2) 0.0306(7) Uani 1 1 d . . .
N8 N 0.1649(2) 0.7624(3) 0.7364(3) 0.0480(10) Uani 1 1 d . . .
H8 H 0.1757 0.7887 0.6763 0.058 Uiso 1 1 calc R . .
N9 N 0.6785(2) 0.9708(2) 0.5760(2) 0.0383(8) Uani 1 1 d . . .
H9 H 0.6727 0.9302 0.6317 0.046 Uiso 1 1 calc R . .
N10 N 0.5625(2) 0.8494(2) 0.5336(2) 0.0310(7) Uani 1 1 d . . .
N11 N 0.4805(2) 0.7933(2) 0.4695(2) 0.0311(7) Uani 1 1 d . . .
N12 N 0.3856(3) 0.7638(2) 0.3361(2) 0.0422(9) Uani 1 1 d . . .
H12 H 0.3412 0.7275 0.3825 0.051 Uiso 1 1 calc R . .
O1 O 0.9892(2) 0.7277(3) 0.2571(3) 0.0760(12) Uani 1 1 d . . .
O2 O 0.9954(2) 0.8715(2) 0.2074(2) 0.0590(9) Uani 1 1 d . . .
O3 O 0.3757(3) 0.2914(2) 0.7080(3) 0.0695(11) Uani 1 1 d . . .
O4 O 0.2475(3) 0.3083(2) 0.8185(2) 0.0678(11) Uani 1 1 d . . .
O5 O 0.7024(2) 0.4805(2) 0.9306(2) 0.0517(9) Uani 1 1 d . . .
O6 O 0.8364(2) 0.4949(2) 0.8097(2) 0.0562(9) Uani 1 1 d . . .
O7 O 0.0520(3) 0.7235(4) 0.8811(3) 0.1001(18) Uani 1 1 d . . .
O8 O 0.0287(2) 0.7881(3) 0.7504(3) 0.0718(12) Uani 1 1 d . . .
O9 O 0.7380(2) 1.1062(2) 0.4692(2) 0.0471(8) Uani 1 1 d . . .
O10 O 0.7560(2) 1.0351(2) 0.6047(2) 0.0479(8) Uani 1 1 d . . .
O11 O 0.4563(3) 0.8317(3) 0.1755(2) 0.0693(11) Uani 1 1 d . . .
O12 O 0.3658(2) 0.7141(2) 0.2517(2) 0.0568(9) Uani 1 1 d . . .
C1 C 0.6599(3) 0.6210(3) 0.4855(3) 0.0402(10) Uani 1 1 d . . .
C2 C 0.7385(3) 0.5985(3) 0.4287(3) 0.0502(12) Uani 1 1 d . . .
H2 H 0.7429 0.5431 0.4299 0.060 Uiso 1 1 calc R . .
C3 C 0.8102(3) 0.6553(3) 0.3706(3) 0.0533(13) Uani 1 1 d . . .
H3A H 0.8644 0.6399 0.3317 0.064 Uiso 1 1 calc R . .
C4 C 0.8016(3) 0.7359(3) 0.3700(3) 0.0439(11) Uani 1 1 d . . .
C5 C 0.7216(3) 0.7535(3) 0.4298(3) 0.0401(10) Uani 1 1 d . . .
H5A H 0.7158 0.8081 0.4307 0.048 Uiso 1 1 calc R . .
C6 C 0.5804(3) 0.5626(3) 0.5471(3) 0.0397(10) Uani 1 1 d . . .
C7 C 0.5787(3) 0.4793(3) 0.5584(4) 0.0555(13) Uani 1 1 d . . .
H7 H 0.6311 0.4574 0.5246 0.067 Uiso 1 1 calc R . .
C8 C 0.5034(3) 0.4275(3) 0.6172(4) 0.0571(14) Uani 1 1 d . . .
H8A H 0.5039 0.3697 0.6260 0.069 Uiso 1 1 calc R . .
C9 C 0.4258(3) 0.4616(3) 0.6639(3) 0.0480(12) Uani 1 1 d . . .
C10 C 0.4323(3) 0.5452(3) 0.6499(3) 0.0426(11) Uani 1 1 d . . .
H10 H 0.3809 0.5683 0.6834 0.051 Uiso 1 1 calc R . .
C11 C 0.9538(3) 0.7937(4) 0.2581(3) 0.0529(13) Uani 1 1 d . . .
C12 C 1.0878(3) 0.8763(4) 0.1426(4) 0.0674(16) Uani 1 1 d . . .
H12A H 1.1182 0.8235 0.1705 0.081 Uiso 1 1 calc R . .
C13 C 1.0943(4) 0.8861(5) 0.0522(4) 0.084(2) Uani 1 1 d . . .
H13A H 1.0637 0.8369 0.0632 0.126 Uiso 1 1 calc R . .
H13B H 1.1568 0.8884 0.0091 0.126 Uiso 1 1 calc R . .
H13C H 1.0667 0.9394 0.0242 0.126 Uiso 1 1 calc R . .
C14 C 1.1253(5) 0.9542(5) 0.1327(5) 0.100(2) Uani 1 1 d . . .
H14A H 1.0970 1.0059 0.1026 0.149 Uiso 1 1 calc R . .
H14B H 1.1893 0.9598 0.0938 0.149 Uiso 1 1 calc R . .
H14C H 1.1138 0.9475 0.1951 0.149 Uiso 1 1 calc R . .
C15 C 0.3279(4) 0.3347(4) 0.7475(4) 0.0557(13) Uani 1 1 d . . .
C16 C 0.2204(4) 0.2202(4) 0.8538(4) 0.0742(18) Uani 1 1 d . . .
H16 H 0.2371 0.2059 0.7998 0.089 Uiso 1 1 calc R . .
C17 C 0.2665(6) 0.1607(5) 0.9159(6) 0.119(3) Uani 1 1 d . . .
H17A H 0.3308 0.1673 0.8785 0.178 Uiso 1 1 calc R . .
H17B H 0.2473 0.1008 0.9412 0.178 Uiso 1 1 calc R . .
H17C H 0.2510 0.1756 0.9680 0.178 Uiso 1 1 calc R . .
C18 C 0.1221(5) 0.2143(5) 0.9070(5) 0.093(2) Uani 1 1 d . . .
H18A H 0.1056 0.2331 0.9564 0.139 Uiso 1 1 calc R . .
H18B H 0.1009 0.1545 0.9358 0.139 Uiso 1 1 calc R . .
H18C H 0.0950 0.2513 0.8638 0.139 Uiso 1 1 calc R . .
C19 C 0.4776(3) 0.6502(3) 0.7865(3) 0.0354(9) Uani 1 1 d . . .
C20 C 0.4873(3) 0.6093(3) 0.8700(3) 0.0438(11) Uani 1 1 d . . .
H20 H 0.4375 0.6014 0.9276 0.053 Uiso 1 1 calc R . .
C21 C 0.5682(3) 0.5797(3) 0.8710(3) 0.0463(12) Uani 1 1 d . . .
H21 H 0.5746 0.5515 0.9286 0.056 Uiso 1 1 calc R . .
C22 C 0.6401(3) 0.5921(3) 0.7862(3) 0.0404(10) Uani 1 1 d . . .
C23 C 0.6269(3) 0.6340(3) 0.7053(3) 0.0373(10) Uani 1 1 d . . .
H23 H 0.6761 0.6428 0.6470 0.045 Uiso 1 1 calc R . .
C24 C 0.3934(3) 0.6800(3) 0.7792(3) 0.0352(9) Uani 1 1 d . . .
C25 C 0.3148(3) 0.6752(3) 0.8566(3) 0.0493(12) Uani 1 1 d . . .
H25 H 0.3145 0.6533 0.9171 0.059 Uiso 1 1 calc R . .
C26 C 0.2362(3) 0.7026(3) 0.8453(3) 0.0511(13) Uani 1 1 d . . .
H26 H 0.1822 0.6994 0.8977 0.061 Uiso 1 1 calc R . .
C27 C 0.2386(3) 0.7343(3) 0.7564(3) 0.0375(10) Uani 1 1 d . . .
C28 C 0.3200(3) 0.7399(3) 0.6820(3) 0.0341(9) Uani 1 1 d . . .
H28 H 0.3223 0.7635 0.6204 0.041 Uiso 1 1 calc R . .
C29 C 0.7501(3) 0.5098(3) 0.8473(3) 0.0433(11) Uani 1 1 d . . .
C30 C 0.8747(3) 0.4346(4) 0.8738(4) 0.0564(13) Uani 1 1 d . . .
H30 H 0.8530 0.4450 0.9311 0.068 Uiso 1 1 calc R . .
C31 C 0.8519(4) 0.3442(4) 0.9009(4) 0.0660(16) Uani 1 1 d . . .
H31A H 0.7874 0.3358 0.9297 0.099 Uiso 1 1 calc R . .
H31B H 0.8756 0.3040 0.9461 0.099 Uiso 1 1 calc R . .
H31C H 0.8778 0.3336 0.8446 0.099 Uiso 1 1 calc R . .
C32 C 0.9726(4) 0.4529(5) 0.8184(7) 0.111(3) Uani 1 1 d . . .
H32A H 0.9929 0.4422 0.7627 0.166 Uiso 1 1 calc R . .
H32B H 1.0031 0.4153 0.8578 0.166 Uiso 1 1 calc R . .
H32C H 0.9859 0.5132 0.7985 0.166 Uiso 1 1 calc R . .
C33 C 0.0788(3) 0.7542(4) 0.7979(4) 0.0569(14) Uani 1 1 d . . .
C34 C -0.0692(4) 0.7738(6) 0.8059(7) 0.104(2) Uani 1 1 d U . .
H34 H -0.0872 0.7581 0.8739 0.125 Uiso 1 1 calc R . .
C35 C -0.0922(7) 0.7043(9) 0.7935(10) 0.175(4) Uani 1 1 d U . .
H35A H -0.0716 0.6496 0.8294 0.263 Uiso 1 1 calc R . .
H35B H -0.0637 0.7170 0.7266 0.263 Uiso 1 1 calc R . .
H35C H -0.1566 0.7002 0.8163 0.263 Uiso 1 1 calc R . .
C36 C -0.1051(5) 0.8591(7) 0.7583(9) 0.175(5) Uani 1 1 d U . .
H36A H -0.0962 0.8671 0.6961 0.263 Uiso 1 1 calc R . .
H36B H -0.0738 0.9059 0.7510 0.263 Uiso 1 1 calc R . .
H36C H -0.1685 0.8598 0.7969 0.263 Uiso 1 1 calc R . .
C37 C 0.5574(3) 0.9070(3) 0.4534(2) 0.0295(9) Uani 1 1 d . . .
C38 C 0.5920(3) 0.9896(3) 0.4086(3) 0.0352(9) Uani 1 1 d . . .
H38 H 0.5874 1.0295 0.3518 0.042 Uiso 1 1 calc R . .
C39 C 0.6332(3) 1.0147(3) 0.4457(3) 0.0375(10) Uani 1 1 d . . .
H39 H 0.6577 1.0716 0.4148 0.045 Uiso 1 1 calc R . .
C40 C 0.6385(3) 0.9546(3) 0.5302(3) 0.0358(10) Uani 1 1 d . . .
C41 C 0.6017(3) 0.8732(3) 0.5713(3) 0.0329(9) Uani 1 1 d . . .
H41 H 0.6041 0.8322 0.6289 0.040 Uiso 1 1 calc R . .
C42 C 0.5130(3) 0.8746(3) 0.4158(3) 0.0328(9) Uani 1 1 d . . .
C43 C 0.5050(3) 0.9239(3) 0.3323(3) 0.0396(10) Uani 1 1 d . . .
H43 H 0.5279 0.9817 0.2952 0.047 Uiso 1 1 calc R . .
C44 C 0.4636(3) 0.8892(3) 0.3027(3) 0.0453(11) Uani 1 1 d . . .
H44 H 0.4583 0.9224 0.2449 0.054 Uiso 1 1 calc R . .
C45 C 0.4299(3) 0.8056(3) 0.3581(3) 0.0359(10) Uani 1 1 d . . .
C46 C 0.4402(3) 0.7602(3) 0.4417(3) 0.0343(9) Uani 1 1 d . . .
H46 H 0.4171 0.7025 0.4807 0.041 Uiso 1 1 calc R . .
C47 C 0.7254(3) 1.0436(3) 0.5423(3) 0.0402(10) Uani 1 1 d . . .
C48 C 0.8092(4) 1.1082(3) 0.5778(4) 0.0573(14) Uani 1 1 d . . .
H48 H 0.7832 1.1629 0.5461 0.069 Uiso 1 1 calc R . .
C49 C 0.9034(4) 1.1052(4) 0.5113(4) 0.0696(16) Uani 1 1 d . . .
H49A H 0.9279 1.0500 0.5403 0.104 Uiso 1 1 calc R . .
H49B H 0.9388 1.1524 0.4977 0.104 Uiso 1 1 calc R . .
H49C H 0.9048 1.1114 0.4525 0.104 Uiso 1 1 calc R . .
C50 C 0.7999(5) 1.1021(4) 0.6690(4) 0.0724(17) Uani 1 1 d . . .
H50A H 0.8268 1.0495 0.6995 0.109 Uiso 1 1 calc R . .
H50B H 0.7369 1.1006 0.7104 0.109 Uiso 1 1 calc R . .
H50C H 0.8298 1.1524 0.6568 0.109 Uiso 1 1 calc R . .
C51 C 0.4076(3) 0.7763(3) 0.2463(3) 0.0473(12) Uani 1 1 d . . .
C52 C 0.3715(4) 0.7230(4) 0.1626(4) 0.0654(16) Uani 1 1 d . . .
H52 H 0.4264 0.7566 0.1085 0.078 Uiso 1 1 calc R . .
C53 C 0.2892(5) 0.7699(7) 0.1542(5) 0.111(3) Uani 1 1 d . . .
H53A H 0.2364 0.7339 0.2055 0.167 Uiso 1 1 calc R . .
H53B H 0.2906 0.7820 0.0935 0.167 Uiso 1 1 calc R . .
H53C H 0.2873 0.8243 0.1583 0.167 Uiso 1 1 calc R . .
C54 C 0.3711(5) 0.6346(5) 0.1720(5) 0.097(2) Uani 1 1 d . . .
H54A H 0.4238 0.6056 0.1803 0.146 Uiso 1 1 calc R . .
H54B H 0.3715 0.6373 0.1150 0.146 Uiso 1 1 calc R . .
H54C H 0.3178 0.6024 0.2268 0.146 Uiso 1 1 calc R . .
Cl1 Cl 0.18711(11) 0.63304(9) 0.57836(11) 0.0728(5) Uani 1 1 d D . .
O13 O 0.1528(5) 0.5526(3) 0.6335(5) 0.191(4) Uani 1 1 d D . .
O14 O 0.2404(5) 0.6428(4) 0.4908(4) 0.166(3) Uani 1 1 d D . .
O15' O 0.1488(8) 0.6836(8) 0.6209(9) 0.097(4) Uani 0.450(5) 1 d P . .
O15 O 0.1166(7) 0.6821(7) 0.5702(13) 0.260(13) Uani 0.550(5) 1 d PD . .
O16 O 0.2420(9) 0.6617(11) 0.5949(8) 0.427(15) Uani 1 1 d D . .
Cl2 Cl 0.40459(12) 0.84150(9) 0.87912(10) 0.0717(4) Uani 1 1 d . . .
O17 O 0.4410(3) 0.8594(3) 0.7816(3) 0.0899(14) Uani 1 1 d . . .
O18 O 0.3133(4) 0.8179(4) 0.9242(4) 0.129(2) Uani 1 1 d . . .
O19 O 0.4168(4) 0.9148(3) 0.8873(3) 0.0980(15) Uani 1 1 d . . .
O20 O 0.4473(6) 0.7714(4) 0.9228(4) 0.157(3) Uani 1 1 d . . .
O21 O 0.8242(3) 0.9731(3) 0.2890(3) 0.0705(11) Uani 1 1 d . . .
C55 C 0.7594(5) 0.9714(5) 0.1946(5) 0.0843(19) Uani 1 1 d . . .
H55A H 0.8063 0.9410 0.1623 0.126 Uiso 1 1 calc R . .
H55B H 0.7289 1.0075 0.1546 0.126 Uiso 1 1 calc R . .
H55C H 0.7169 0.9293 0.2543 0.126 Uiso 1 1 calc R . .
C56 C 0.7994(5) 1.0272(4) 0.2137(5) 0.083(2) Uani 1 1 d . . .
H56A H 0.8520 1.0601 0.1566 0.100 Uiso 1 1 calc R . .
H56B H 0.7558 1.0688 0.2312 0.100 Uiso 1 1 calc R . .
C57 C 0.8745(5) 1.0195(5) 0.3002(6) 0.092(2) Uani 1 1 d . . .
H57A H 0.8397 1.0670 0.3139 0.111 Uiso 1 1 calc R . .
H57B H 0.9288 1.0447 0.2414 0.111 Uiso 1 1 calc R . .
C58 C 0.8983(6) 0.9615(7) 0.3779(7) 0.122(3) Uani 1 1 d . . .
H58A H 0.8447 0.9316 0.4341 0.183 Uiso 1 1 calc R . .
H58B H 0.9270 0.9948 0.3912 0.183 Uiso 1 1 calc R . .
H58C H 0.9392 0.9191 0.3604 0.183 Uiso 1 1 calc R . .
O22 O 0.8519(3) 0.6250(4) 0.5847(3) 0.116(2) Uani 1 1 d . . .
C59 C 0.8480(7) 0.4862(8) 0.5948(7) 0.152(4) Uani 1 1 d . . .
H59A H 0.8484 0.4462 0.6559 0.228 Uiso 1 1 calc R . .
H59B H 0.8726 0.4586 0.5519 0.228 Uiso 1 1 calc R . .
H59C H 0.7870 0.5020 0.6033 0.228 Uiso 1 1 calc R . .
C60 C 0.9069(7) 0.5713(11) 0.5509(7) 0.194(8) Uani 1 1 d . . .
H60A H 0.9563 0.5570 0.5703 0.233 Uiso 1 1 calc R . .
H60B H 0.9319 0.5981 0.4812 0.233 Uiso 1 1 calc R . .
C61 C 0.9033(6) 0.7057(8) 0.5502(7) 0.141(4) Uani 1 1 d . . .
H61A H 0.9322 0.7341 0.4805 0.169 Uiso 1 1 calc R . .
H61B H 0.9497 0.6912 0.5739 0.169 Uiso 1 1 calc R . .
C62 C 0.8365(8) 0.7660(8) 0.5880(9) 0.165(5) Uani 1 1 d . . .
H62A H 0.7861 0.7725 0.5725 0.248 Uiso 1 1 calc R . .
H62B H 0.8655 0.8225 0.5590 0.248 Uiso 1 1 calc R . .
H62C H 0.8156 0.7412 0.6566 0.248 Uiso 1 1 calc R . .
O23 O 0.6418(3) 0.8264(3) 0.7565(3) 0.0976(16) Uani 1 1 d . . .
O24 O 0.2217(10) 0.5227(9) 0.8043(9) 0.164(5) Uani 0.550(5) 1 d PD A 1
H24 H 0.1663 0.5168 0.8270 0.246 Uiso 0.550(5) 1 calc PR A 1
C63 C 0.2534(8) 0.4638(11) 0.8762(12) 0.113(5) Uani 0.550(5) 1 d PD A 1
H63A H 0.3169 0.4558 0.8455 0.169 Uiso 0.550(5) 1 calc PR A 1
H63B H 0.2213 0.4080 0.9112 0.169 Uiso 0.550(5) 1 calc PR A 1
H63C H 0.2431 0.4883 0.9197 0.169 Uiso 0.550(5) 1 calc PR A 1
O24' O 0.1743(12) 0.4576(11) 0.9349(12) 0.164(5) Uani 0.450(5) 1 d PD A 2
H24' H 0.1317 0.4282 0.9851 0.246 Uiso 0.450(5) 1 calc PR A 2
C63' C 0.1435(10) 0.5106(15) 0.8689(15) 0.113(5) Uani 0.450(5) 1 d PD A 2
H63D H 0.1937 0.5392 0.8080 0.169 Uiso 0.450(5) 1 calc PR A 2
H63E H 0.1069 0.5541 0.8881 0.169 Uiso 0.450(5) 1 calc PR A 2
H63F H 0.1079 0.4767 0.8632 0.169 Uiso 0.450(5) 1 calc PR A 2
C64 C 0.6708(14) 0.8837(12) 0.8874(12) 0.163(9) Uani 0.550(5) 1 d PD A 1
H64A H 0.6146 0.9083 0.9151 0.244 Uiso 0.550(5) 1 calc PR A 1
H64B H 0.6921 0.9107 0.8187 0.244 Uiso 0.550(5) 1 calc PR A 1
H64C H 0.7147 0.8942 0.9040 0.244 Uiso 0.550(5) 1 calc PR A 1
O25 O 0.6577(9) 0.7926(10) 0.9233(10) 0.137(4) Uani 0.550(5) 1 d PD A 1
H25A H 0.6498 0.7826 0.8849 0.205 Uiso 0.550(5) 1 calc PR A 1
O25' O 0.6441(11) 0.9419(11) 0.8895(15) 0.137(4) Uani 0.450(5) 1 d PD A 2
H25' H 0.6875 0.9429 0.9001 0.205 Uiso 0.450(5) 1 calc PR A 2
C64' C 0.6004(15) 0.8619(14) 0.9485(13) 0.163(9) Uani 0.450(5) 1 d PD A 2
H64D H 0.6197 0.8313 0.9996 0.244 Uiso 0.450(5) 1 calc PR A 2
H64E H 0.6143 0.8285 0.9125 0.244 Uiso 0.450(5) 1 calc PR A 2
H64F H 0.5364 0.8695 0.9752 0.244 Uiso 0.450(5) 1 calc PR A 2
O26 O 0.6371(16) 0.645(3) 0.031(3) 0.42(3) Uani 0.50 1 d P . .

loop_
_atom_site_aniso_label
_atom_site_aniso_U_11
_atom_site_aniso_U_22
_atom_site_aniso_U_33
_atom_site_aniso_U_23
_atom_site_aniso_U_13
_atom_site_aniso_U_12
Zn1 0.0325(3) 0.0270(3) 0.0244(3) -0.0102(2) -0.00626(19) 0.00036(19)
N1 0.0359(19) 0.0282(19) 0.0270(17) -0.0082(15) -0.0076(15) -0.0007(15)
N2 0.040(2) 0.0277(19) 0.0295(17) -0.0113(15) -0.0080(15) -0.0027(15)
N3 0.042(2) 0.043(2) 0.050(2) -0.022(2) -0.0030(18) -0.0036(18)
N4 0.050(2) 0.041(2) 0.055(2) -0.023(2) 0.000(2) -0.0138(19)
N5 0.035(2) 0.060(3) 0.0308(19) -0.0084(19) -0.0073(16) 0.0009(19)
N6 0.0320(19) 0.0295(19) 0.0266(17) -0.0081(15) -0.0074(14) 0.0004(15)
N7 0.0339(18) 0.0267(18) 0.0256(16) -0.0113(15) -0.0086(14) 0.0027(15)
N8 0.038(2) 0.056(3) 0.0320(19) -0.0126(19) -0.0098(17) 0.0089(19)
N9 0.054(2) 0.032(2) 0.0337(18) -0.0123(16) -0.0243(17) 0.0025(17)
N10 0.0357(18) 0.0279(18) 0.0239(16) -0.0117(15) -0.0083(14) 0.0033(15)
N11 0.0336(18) 0.0257(18) 0.0321(17) -0.0134(15) -0.0112(15) 0.0012(15)
N12 0.050(2) 0.039(2) 0.0353(19) -0.0139(17) -0.0160(17) -0.0061(18)
O1 0.044(2) 0.056(2) 0.080(3) -0.025(2) 0.0052(19) 0.0074(18)
O2 0.0439(19) 0.058(2) 0.0499(19) -0.0202(18) 0.0016(16) -0.0116(17)
O3 0.078(3) 0.042(2) 0.082(3) -0.023(2) -0.030(2) -0.005(2)
O4 0.078(3) 0.058(2) 0.053(2) -0.0216(19) -0.0072(19) -0.031(2)
O5 0.0451(18) 0.064(2) 0.0355(17) -0.0184(17) -0.0160(15) 0.0135(17)
O6 0.0355(18) 0.060(2) 0.0508(19) -0.0097(18) -0.0171(15) 0.0068(16)
O7 0.043(2) 0.162(5) 0.043(2) -0.021(3) -0.0088(18) 0.025(3)
O8 0.0372(19) 0.101(3) 0.056(2) -0.029(2) -0.0141(17) 0.019(2)
O9 0.064(2) 0.0350(18) 0.0446(18) -0.0097(16) -0.0298(16) -0.0071(16)
O10 0.066(2) 0.0412(19) 0.0488(18) -0.0174(16) -0.0356(17) -0.0004(16)
O11 0.098(3) 0.067(3) 0.0393(19) -0.0150(19) -0.021(2) -0.033(2)
O12 0.071(2) 0.060(2) 0.053(2) -0.0271(18) -0.0293(18) -0.0133(19)
C1 0.045(3) 0.032(2) 0.036(2) -0.016(2) -0.011(2) 0.004(2)
C2 0.048(3) 0.034(3) 0.051(3) -0.020(2) -0.005(2) 0.002(2)
C3 0.047(3) 0.046(3) 0.045(3) -0.023(2) -0.001(2) 0.008(2)
C4 0.041(2) 0.040(3) 0.036(2) -0.017(2) -0.001(2) -0.005(2)
C5 0.043(3) 0.033(2) 0.037(2) -0.017(2) -0.009(2) 0.001(2)
C6 0.042(2) 0.031(2) 0.041(2) -0.016(2) -0.015(2) 0.007(2)
C7 0.046(3) 0.044(3) 0.064(3) -0.030(3) -0.008(2) 0.005(2)
C8 0.053(3) 0.035(3) 0.071(3) -0.029(3) -0.011(3) 0.003(2)
C9 0.057(3) 0.034(3) 0.042(2) -0.016(2) -0.010(2) -0.007(2)
C10 0.043(3) 0.037(3) 0.039(2) -0.019(2) -0.006(2) -0.005(2)
C11 0.044(3) 0.058(3) 0.038(3) -0.020(3) -0.002(2) -0.005(3)
C12 0.037(3) 0.078(4) 0.056(3) -0.016(3) -0.004(2) -0.010(3)
C13 0.067(4) 0.092(5) 0.060(4) -0.027(4) -0.005(3) -0.002(4)
C14 0.079(5) 0.099(6) 0.091(5) -0.009(4) -0.031(4) -0.036(4)
C15 0.066(3) 0.046(3) 0.050(3) -0.020(3) -0.017(3) -0.011(3)
C16 0.090(5) 0.057(4) 0.067(4) -0.011(3) -0.030(3) -0.036(3)
C17 0.138(7) 0.087(6) 0.101(6) 0.023(5) -0.071(6) -0.058(5)
C18 0.089(5) 0.094(5) 0.084(4) -0.036(4) -0.013(4) -0.046(4)
C19 0.039(2) 0.031(2) 0.027(2) -0.0121(18) -0.0085(18) 0.0038(18)
C20 0.038(2) 0.054(3) 0.030(2) -0.019(2) -0.0082(19) 0.009(2)
C21 0.040(3) 0.058(3) 0.031(2) -0.015(2) -0.0125(19) 0.007(2)
C22 0.037(2) 0.043(3) 0.033(2) -0.014(2) -0.0131(19) 0.005(2)
C23 0.036(2) 0.033(2) 0.029(2) -0.0097(19) -0.0048(18) -0.0027(19)
C24 0.033(2) 0.034(2) 0.033(2) -0.0168(19) -0.0098(18) 0.0064(18)
C25 0.040(3) 0.065(3) 0.030(2) -0.022(2) -0.008(2) 0.013(2)
C26 0.040(3) 0.065(3) 0.032(2) -0.019(2) -0.009(2) 0.015(2)
C27 0.035(2) 0.038(2) 0.033(2) -0.016(2) -0.0104(18) 0.0045(19)
C28 0.039(2) 0.031(2) 0.030(2) -0.0136(18) -0.0137(18) 0.0055(19)
C29 0.040(3) 0.044(3) 0.041(3) -0.016(2) -0.016(2) 0.004(2)
C30 0.048(3) 0.064(4) 0.057(3) -0.023(3) -0.029(3) 0.013(3)
C31 0.074(4) 0.069(4) 0.053(3) -0.035(3) -0.023(3) 0.021(3)
C32 0.059(4) 0.095(6) 0.153(7) -0.026(5) -0.054(5) 0.008(4)
C33 0.042(3) 0.070(4) 0.049(3) -0.025(3) -0.017(2) 0.017(3)
C34 0.050(3) 0.141(7) 0.143(6) -0.077(5) -0.051(4) 0.032(4)
C35 0.102(6) 0.183(9) 0.207(8) -0.082(8) -0.035(6) -0.013(6)
C36 0.059(4) 0.151(8) 0.225(9) -0.049(7) -0.032(5) 0.035(5)
C37 0.032(2) 0.030(2) 0.0216(18) -0.0114(17) -0.0071(16) 0.0006(17)
C38 0.044(2) 0.028(2) 0.027(2) -0.0086(18) -0.0140(18) 0.0019(19)
C39 0.047(3) 0.031(2) 0.029(2) -0.0081(19) -0.0144(19) -0.005(2)
C40 0.040(2) 0.032(2) 0.034(2) -0.0168(19) -0.0130(18) 0.0022(19)
C41 0.038(2) 0.033(2) 0.0244(19) -0.0135(18) -0.0103(17) 0.0031(18)
C42 0.035(2) 0.031(2) 0.029(2) -0.0150(19) -0.0087(17) 0.0026(18)
C43 0.051(3) 0.031(2) 0.031(2) -0.0090(19) -0.014(2) -0.008(2)
C44 0.064(3) 0.039(3) 0.035(2) -0.013(2) -0.024(2) -0.004(2)
C45 0.039(2) 0.035(2) 0.035(2) -0.017(2) -0.0134(18) -0.0019(19)
C46 0.035(2) 0.030(2) 0.030(2) -0.0140(19) -0.0077(17) 0.0023(18)
C47 0.048(3) 0.034(3) 0.039(2) -0.016(2) -0.020(2) 0.006(2)
C48 0.081(4) 0.042(3) 0.075(3) -0.025(3) -0.053(3) 0.002(3)
C49 0.057(3) 0.080(4) 0.081(4) -0.041(4) -0.028(3) -0.002(3)
C50 0.108(5) 0.065(4) 0.080(4) -0.039(3) -0.062(4) 0.008(4)
C51 0.059(3) 0.041(3) 0.048(3) -0.019(2) -0.028(2) 0.002(2)
C52 0.079(4) 0.083(4) 0.053(3) -0.038(3) -0.033(3) -0.003(3)
C53 0.102(6) 0.181(9) 0.101(5) -0.092(6) -0.066(5) 0.047(6)
C54 0.129(6) 0.099(6) 0.091(5) -0.060(5) -0.041(5) -0.016(5)
Cl1 0.0755(10) 0.0457(8) 0.0704(9) -0.0308(7) 0.0010(8) -0.0094(7)
O13 0.163(6) 0.059(3) 0.165(6) -0.036(4) 0.080(5) -0.030(4)
O14 0.159(6) 0.132(5) 0.115(5) -0.063(4) 0.051(4) -0.064(5)
O15' 0.068(7) 0.129(10) 0.135(9) -0.115(9) -0.024(7) 0.028(7)
O15 0.099(9) 0.092(9) 0.54(4) -0.086(16) -0.159(16) 0.051(8)
O16 0.292(16) 0.73(4) 0.230(12) -0.144(17) -0.027(11) -0.34(2)
Cl2 0.1006(12) 0.0474(8) 0.0551(8) -0.0078(7) -0.0336(8) -0.0094(8)
O17 0.130(4) 0.064(3) 0.049(2) -0.006(2) -0.027(2) -0.018(3)
O18 0.104(4) 0.152(6) 0.107(4) -0.061(4) 0.000(3) -0.050(4)
O19 0.146(5) 0.067(3) 0.091(3) -0.030(3) -0.057(3) -0.011(3)
O20 0.285(9) 0.087(4) 0.108(4) -0.040(4) -0.117(5) 0.077(5)
O21 0.071(3) 0.058(3) 0.084(3) -0.041(2) -0.024(2) 0.005(2)
C55 0.083(5) 0.081(5) 0.081(4) -0.036(4) -0.027(4) 0.005(4)
C56 0.087(5) 0.058(4) 0.069(4) -0.022(3) -0.005(4) -0.012(4)
C57 0.091(5) 0.089(5) 0.117(6) -0.071(5) -0.031(5) -0.003(4)
C58 0.111(7) 0.158(9) 0.158(9) -0.122(8) -0.057(6) 0.022(6)
O22 0.055(3) 0.174(6) 0.052(3) -0.020(3) -0.006(2) 0.026(3)
C59 0.116(8) 0.195(12) 0.091(6) -0.064(7) -0.001(6) 0.015(8)
C60 0.094(7) 0.31(2) 0.082(6) -0.068(9) -0.005(5) 0.077(10)
C61 0.082(6) 0.173(11) 0.094(6) -0.005(7) -0.015(5) -0.043(7)
C62 0.124(9) 0.133(10) 0.188(12) -0.033(9) -0.053(9) -0.023(8)
O23 0.122(4) 0.084(3) 0.052(2) -0.012(2) -0.032(3) 0.016(3)
O24 0.171(11) 0.109(8) 0.140(8) -0.083(7) 0.030(8) -0.019(8)
C63 0.063(7) 0.122(11) 0.128(11) -0.087(10) 0.028(7) -0.035(7)
O24' 0.171(11) 0.109(8) 0.140(8) -0.083(7) 0.030(8) -0.019(8)
C63' 0.063(7) 0.122(11) 0.128(11) -0.087(10) 0.028(7) -0.035(7)
C64 0.123(13) 0.30(3) 0.105(12) -0.124(16) -0.056(9) 0.053(16)
O25 0.125(7) 0.128(9) 0.153(9) -0.025(7) -0.088(7) -0.008(6)
O25' 0.125(7) 0.128(9) 0.153(9) -0.025(7) -0.088(7) -0.008(6)
C64' 0.123(13) 0.30(3) 0.105(12) -0.124(16) -0.056(9) 0.053(16)
O26 0.18(2) 0.64(7) 0.53(5) -0.40(6) -0.03(3) -0.16(3)

loop_
_atom_type_symbol
_atom_type_description
_atom_type_scat_dispersion_real
_atom_type_scat_dispersion_imag
_atom_type_scat_source
C C 0.0033 0.0016 'International Tables Vol C Tables 4.2.6.8 and 6.1.1.4'
H H 0.0000 0.0000 'International Tables Vol C Tables 4.2.6.8 and 6.1.1.4'
N N 0.0061 0.0033 'International Tables Vol C Tables 4.2.6.8 and 6.1.1.4'
O O 0.0106 0.0060 'International Tables Vol C Tables 4.2.6.8 and 6.1.1.4'
Zn Zn 0.2839 1.4301 'International Tables Vol C Tables 4.2.6.8 and 6.1.1.4'
Cl Cl 0.1484 0.1585 'International Tables Vol C Tables 4.2.6.8 and 6.1.1.4'

loop_
_geom_angle_atom_site_label_1
_geom_angle_atom_site_label_2
_geom_angle_atom_site_label_3
_geom_angle
_geom_angle_site_symmetry_1
_geom_angle_site_symmetry_3
_geom_angle_publ_flag
N7 Zn1 N11 96.05(12) . . ?
N7 Zn1 N10 99.37(12) . . ?
N11 Zn1 N10 76.51(12) . . ?
N7 Zn1 N6 76.85(12) . . ?
N11 Zn1 N6 169.50(12) . . ?
N10 Zn1 N6 96.82(13) . . ?
N7 Zn1 N2 94.73(12) . . ?
N11 Zn1 N2 96.73(13) . . ?
N10 Zn1 N2 164.89(12) . . ?
N6 Zn1 N2 91.61(13) . . ?
N7 Zn1 N1 168.16(12) . . ?
N11 Zn1 N1 92.84(12) . . ?
N10 Zn1 N1 90.28(12) . . ?
N6 Zn1 N1 95.31(12) . . ?
N2 Zn1 N1 76.43(13) . . ?
C5 N1 C1 118.3(4) . . ?
C5 N1 Zn1 126.9(3) . . ?
C1 N1 Zn1 114.7(3) . . ?
C10 N2 C6 119.1(4) . . ?
C10 N2 Zn1 125.2(3) . . ?
C6 N2 Zn1 115.1(3) . . ?
C11 N3 C4 126.6(4) . . ?
C11 N3 H3 116.7 . . ?
C4 N3 H3 116.7 . . ?
C15 N4 C9 125.9(4) . . ?
C15 N4 H4 117.0 . . ?
C9 N4 H4 117.0 . . ?
C29 N5 C22 126.9(4) . . ?
C29 N5 H5 116.6 . . ?
C22 N5 H5 116.6 . . ?
C23 N6 C19 119.2(3) . . ?
C23 N6 Zn1 125.6(3) . . ?
C19 N6 Zn1 114.9(3) . . ?
C28 N7 C24 119.4(3) . . ?
C28 N7 Zn1 124.7(3) . . ?
C24 N7 Zn1 115.9(3) . . ?
C33 N8 C27 128.0(4) . . ?
C33 N8 H8 116.0 . . ?
C27 N8 H8 116.0 . . ?
C47 N9 C40 125.9(4) . . ?
C47 N9 H9 117.0 . . ?
C40 N9 H9 117.0 . . ?
C37 N10 C41 119.1(4) . . ?
C37 N10 Zn1 115.4(3) . . ?
C41 N10 Zn1 125.0(3) . . ?
C46 N11 C42 119.3(3) . . ?
C46 N11 Zn1 124.3(3) . . ?
C42 N11 Zn1 115.3(3) . . ?
C51 N12 C45 123.6(4) . . ?
C51 N12 H12 118.2 . . ?
C45 N12 H12 118.2 . . ?
C11 O2 C12 116.9(4) . . ?
C15 O4 C16 116.6(5) . . ?
C29 O6 C30 117.6(4) . . ?
C33 O8 C34 117.3(5) . . ?
C47 O10 C48 115.8(4) . . ?
C51 O12 C52 116.3(4) . . ?
N1 C1 C2 121.2(4) . . ?
N1 C1 C6 116.6(4) . . ?
C2 C1 C6 122.3(4) . . ?
C3 C2 C1 120.6(4) . . ?
C3 C2 H2 119.7 . . ?
C1 C2 H2 119.7 . . ?
C2 C3 C4 118.4(4) . . ?
C2 C3 H3A 120.8 . . ?
C4 C3 H3A 120.8 . . ?
C5 C4 C3 117.8(4) . . ?
C5 C4 N3 117.6(4) . . ?
C3 C4 N3 124.5(4) . . ?
N1 C5 C4 123.7(4) . . ?
N1 C5 H5A 118.2 . . ?
C4 C5 H5A 118.2 . . ?
N2 C6 C7 119.3(4) . . ?
N2 C6 C1 116.7(4) . . ?
C7 C6 C1 124.0(4) . . ?
C8 C7 C6 121.7(4) . . ?
C8 C7 H7 119.2 . . ?
C6 C7 H7 119.2 . . ?
C7 C8 C9 118.6(4) . . ?
C7 C8 H8A 120.7 . . ?
C9 C8 H8A 120.7 . . ?
C10 C9 N4 118.4(4) . . ?
C10 C9 C8 116.7(4) . . ?
N4 C9 C8 124.8(4) . . ?
N2 C10 C9 124.5(4) . . ?
N2 C10 H10 117.7 . . ?
C9 C10 H10 117.7 . . ?
O1 C11 O2 124.5(5) . . ?
O1 C11 N3 126.4(5) . . ?
O2 C11 N3 109.0(5) . . ?
O2 C12 C13 109.8(5) . . ?
O2 C12 C14 103.8(5) . . ?
C13 C12 C14 112.4(5) . . ?
O2 C12 H12A 110.2 . . ?
C13 C12 H12A 110.2 . . ?
C14 C12 H12A 110.2 . . ?
C12 C13 H13A 109.5 . . ?
C12 C13 H13B 109.5 . . ?
H13A C13 H13B 109.5 . . ?
C12 C13 H13C 109.5 . . ?
H13A C13 H13C 109.5 . . ?
H13B C13 H13C 109.5 . . ?
C12 C14 H14A 109.5 . . ?
C12 C14 H14B 109.5 . . ?
H14A C14 H14B 109.5 . . ?
C12 C14 H14C 109.5 . . ?
H14A C14 H14C 109.5 . . ?
H14B C14 H14C 109.5 . . ?
O3 C15 O4 124.1(5) . . ?
O3 C15 N4 126.3(5) . . ?
O4 C15 N4 109.5(5) . . ?
O4 C16 C18 106.5(6) . . ?
O4 C16 C17 109.0(5) . . ?
C18 C16 C17 112.2(6) . . ?
O4 C16 H16 109.7 . . ?
C18 C16 H16 109.7 . . ?
C17 C16 H16 109.7 . . ?
C16 C17 H17A 109.5 . . ?
C16 C17 H17B 109.5 . . ?
H17A C17 H17B 109.5 . . ?
C16 C17 H17C 109.5 . . ?
H17A C17 H17C 109.5 . . ?
H17B C17 H17C 109.5 . . ?
C16 C18 H18A 109.5 . . ?
C16 C18 H18B 109.5 . . ?
H18A C18 H18B 109.5 . . ?
C16 C18 H18C 109.5 . . ?
H18A C18 H18C 109.5 . . ?
H18B C18 H18C 109.5 . . ?
N6 C19 C20 119.6(4) . . ?
N6 C19 C24 115.7(3) . . ?
C20 C19 C24 124.6(4) . . ?
C21 C20 C19 121.0(4) . . ?
C21 C20 H20 119.5 . . ?
C19 C20 H20 119.5 . . ?
C20 C21 C22 118.6(4) . . ?
C20 C21 H21 120.7 . . ?
C22 C21 H21 120.7 . . ?
C23 C22 C21 118.0(4) . . ?
C23 C22 N5 117.4(4) . . ?
C21 C22 N5 124.6(4) . . ?
N6 C23 C22 123.6(4) . . ?
N6 C23 H23 118.2 . . ?
C22 C23 H23 118.2 . . ?
N7 C24 C25 120.5(4) . . ?
N7 C24 C19 116.5(3) . . ?
C25 C24 C19 122.9(4) . . ?
C24 C25 C26 120.0(4) . . ?
C24 C25 H25 120.0 . . ?
C26 C25 H25 120.0 . . ?
C27 C26 C25 118.7(4) . . ?
C27 C26 H26 120.7 . . ?
C25 C26 H26 120.7 . . ?
C26 C27 C28 118.1(4) . . ?
C26 C27 N8 124.1(4) . . ?
C28 C27 N8 117.8(4) . . ?
N7 C28 C27 123.2(4) . . ?
N7 C28 H28 118.4 . . ?
C27 C28 H28 118.4 . . ?
O5 C29 O6 125.1(4) . . ?
O5 C29 N5 126.0(4) . . ?
O6 C29 N5 108.9(4) . . ?
O6 C30 C31 109.9(4) . . ?
O6 C30 C32 104.7(5) . . ?
C31 C30 C32 110.7(5) . . ?
O6 C30 H30 110.5 . . ?
C31 C30 H30 110.5 . . ?
C32 C30 H30 110.5 . . ?
C30 C31 H31A 109.5 . . ?
C30 C31 H31B 109.5 . . ?
H31A C31 H31B 109.5 . . ?
C30 C31 H31C 109.5 . . ?
H31A C31 H31C 109.5 . . ?
H31B C31 H31C 109.5 . . ?
C30 C32 H32A 109.5 . . ?
C30 C32 H32B 109.5 . . ?
H32A C32 H32B 109.5 . . ?
C30 C32 H32C 109.5 . . ?
H32A C32 H32C 109.5 . . ?
H32B C32 H32C 109.5 . . ?
O7 C33 O8 125.2(5) . . ?
O7 C33 N8 125.5(5) . . ?
O8 C33 N8 109.3(4) . . ?
C35 C34 O8 105.2(7) . . ?
C35 C34 C36 112.3(9) . . ?
O8 C34 C36 103.4(7) . . ?
C35 C34 H34 111.8 . . ?
O8 C34 H34 111.8 . . ?
C36 C34 H34 111.8 . . ?
C34 C35 H35A 109.5 . . ?
C34 C35 H35B 109.5 . . ?
H35A C35 H35B 109.5 . . ?
C34 C35 H35C 109.5 . . ?
H35A C35 H35C 109.5 . . ?
H35B C35 H35C 109.5 . . ?
C34 C36 H36A 109.5 . . ?
C34 C36 H36B 109.5 . . ?
H36A C36 H36B 109.5 . . ?
C34 C36 H36C 109.5 . . ?
H36A C36 H36C 109.5 . . ?
H36B C36 H36C 109.5 . . ?
N10 C37 C38 121.3(4) . . ?
N10 C37 C42 115.6(3) . . ?
C38 C37 C42 123.1(3) . . ?
C39 C38 C37 120.3(4) . . ?
C39 C38 H38 119.8 . . ?
C37 C38 H38 119.8 . . ?
C38 C39 C40 118.7(4) . . ?
C38 C39 H39 120.7 . . ?
C40 C39 H39 120.7 . . ?
C41 C40 N9 117.3(4) . . ?
C41 C40 C39 117.6(4) . . ?
N9 C40 C39 125.1(4) . . ?
N10 C41 C40 122.9(4) . . ?
N10 C41 H41 118.5 . . ?
C40 C41 H41 118.5 . . ?
N11 C42 C43 121.0(4) . . ?
N11 C42 C37 115.5(3) . . ?
C43 C42 C37 123.5(4) . . ?
C42 C43 C44 119.8(4) . . ?
C42 C43 H43 120.1 . . ?
C44 C43 H43 120.1 . . ?
C45 C44 C43 119.2(4) . . ?
C45 C44 H44 120.4 . . ?
C43 C44 H44 120.4 . . ?
C44 C45 C46 117.5(4) . . ?
C44 C45 N12 124.4(4) . . ?
C46 C45 N12 118.1(4) . . ?
N11 C46 C45 123.2(4) . . ?
N11 C46 H46 118.4 . . ?
C45 C46 H46 118.4 . . ?
O9 C47 O10 124.8(4) . . ?
O9 C47 N9 126.1(4) . . ?
O10 C47 N9 109.1(4) . . ?
O10 C48 C50 104.9(4) . . ?
O10 C48 C49 110.8(4) . . ?
C50 C48 C49 113.8(5) . . ?
O10 C48 H48 109.1 . . ?
C50 C48 H48 109.1 . . ?
C49 C48 H48 109.1 . . ?
C48 C49 H49A 109.5 . . ?
C48 C49 H49B 109.5 . . ?
H49A C49 H49B 109.5 . . ?
C48 C49 H49C 109.5 . . ?
H49A C49 H49C 109.5 . . ?
H49B C49 H49C 109.5 . . ?
C48 C50 H50A 109.5 . . ?
C48 C50 H50B 109.5 . . ?
H50A C50 H50B 109.5 . . ?
C48 C50 H50C 109.5 . . ?
H50A C50 H50C 109.5 . . ?
H50B C50 H50C 109.5 . . ?
O11 C51 O12 125.8(4) . . ?
O11 C51 N12 126.2(4) . . ?
O12 C51 N12 108.1(4) . . ?
O12 C52 C54 106.6(5) . . ?
O12 C52 C53 104.9(5) . . ?
C54 C52 C53 112.0(6) . . ?
O12 C52 H52 111.0 . . ?
C54 C52 H52 111.0 . . ?
C53 C52 H52 111.0 . . ?
C52 C53 H53A 109.5 . . ?
C52 C53 H53B 109.5 . . ?
H53A C53 H53B 109.5 . . ?
C52 C53 H53C 109.5 . . ?
H53A C53 H53C 109.5 . . ?
H53B C53 H53C 109.5 . . ?
C52 C54 H54A 109.5 . . ?
C52 C54 H54B 109.5 . . ?
H54A C54 H54B 109.5 . . ?
C52 C54 H54C 109.5 . . ?
H54A C54 H54C 109.5 . . ?
H54B C54 H54C 109.5 . . ?
O15' Cl1 O16 67.4(8) . . ?
O15' Cl1 O14 136.9(7) . . ?
O16 Cl1 O14 99.1(6) . . ?
O15' Cl1 O13 111.3(7) . . ?
O16 Cl1 O13 120.0(8) . . ?
O14 Cl1 O13 110.7(4) . . ?
O15' Cl1 O15 55.5(8) . . ?
O16 Cl1 O15 117.0(9) . . ?
O14 Cl1 O15 104.6(9) . . ?
O13 Cl1 O15 104.4(6) . . ?
O15 O15' Cl1 64.0(7) . . ?
O15 O15' O16 114.7(10) . . ?
Cl1 O15' O16 56.3(6) . . ?
O15' O15 Cl1 60.5(6) . . ?
Cl1 O16 O15' 56.3(5) . . ?
O20 Cl2 O19 111.0(4) . . ?
O20 Cl2 O18 107.2(5) . . ?
O19 Cl2 O18 109.9(4) . . ?
O20 Cl2 O17 108.0(3) . . ?
O19 Cl2 O17 109.7(3) . . ?
O18 Cl2 O17 110.9(3) . . ?
C57 O21 C56 111.1(5) . . ?
C56 C55 H55A 109.5 . . ?
C56 C55 H55B 109.5 . . ?
H55A C55 H55B 109.5 . . ?
C56 C55 H55C 109.5 . . ?
H55A C55 H55C 109.5 . . ?
H55B C55 H55C 109.5 . . ?
O21 C56 C55 108.5(5) . . ?
O21 C56 H56A 110.0 . . ?
C55 C56 H56A 110.0 . . ?
O21 C56 H56B 110.0 . . ?
C55 C56 H56B 110.0 . . ?
H56A C56 H56B 108.4 . . ?
O21 C57 C58 109.1(7) . . ?
O21 C57 H57A 109.9 . . ?
C58 C57 H57A 109.9 . . ?
O21 C57 H57B 109.9 . . ?
C58 C57 H57B 109.9 . . ?
H57A C57 H57B 108.3 . . ?
C57 C58 H58A 109.5 . . ?
C57 C58 H58B 109.5 . . ?
H58A C58 H58B 109.5 . . ?
C57 C58 H58C 109.5 . . ?
H58A C58 H58C 109.5 . . ?
H58B C58 H58C 109.5 . . ?
C60 O22 C61 109.5(9) . . ?
C60 C59 H59A 109.5 . . ?
C60 C59 H59B 109.5 . . ?
H59A C59 H59B 109.5 . . ?
C60 C59 H59C 109.5 . . ?
H59A C59 H59C 109.5 . . ?
H59B C59 H59C 109.5 . . ?
O22 C60 C59 106.0(8) . . ?
O22 C60 H60A 110.5 . . ?
C59 C60 H60A 110.5 . . ?
O22 C60 H60B 110.5 . . ?
C59 C60 H60B 110.5 . . ?
H60A C60 H60B 108.7 . . ?
O22 C61 C62 107.2(7) . . ?
O22 C61 H61A 110.3 . . ?
C62 C61 H61A 110.3 . . ?
O22 C61 H61B 110.3 . . ?
C62 C61 H61B 110.3 . . ?
H61A C61 H61B 108.5 . . ?
C61 C62 H62A 109.5 . . ?
C61 C62 H62B 109.5 . . ?
H62A C62 H62B 109.5 . . ?
C61 C62 H62C 109.5 . . ?
H62A C62 H62C 109.5 . . ?
H62B C62 H62C 109.5 . . ?
C63' O24' H24' 109.5 . . ?
O24' C63' H63D 109.5 . . ?
O24' C63' H63E 109.5 . . ?
H63D C63' H63E 109.5 . . ?
O24' C63' H63F 109.5 . . ?
H63D C63' H63F 109.5 . . ?
H63E C63' H63F 109.5 . . ?
C64' O25' H25' 109.5 . . ?
O25' C64' H64D 109.5 . . ?
O25' C64' H64E 109.5 . . ?
H64D C64' H64E 109.5 . . ?
O25' C64' H64F 109.5 . . ?
H64D C64' H64F 109.5 . . ?
H64E C64' H64F 109.5 . . ?

loop_
_geom_bond_atom_site_label_1
_geom_bond_atom_site_label_2
_geom_bond_distance
_geom_bond_site_symmetry_2
_geom_bond_publ_flag
Zn1 N7 2.124(3) . ?
Zn1 N11 2.144(3) . ?
Zn1 N10 2.150(3) . ?
Zn1 N6 2.150(3) . ?
Zn1 N2 2.152(3) . ?
Zn1 N1 2.194(3) . ?
N1 C5 1.335(5) . ?
N1 C1 1.339(5) . ?
N2 C10 1.319(5) . ?
N2 C6 1.360(5) . ?
N3 C11 1.350(6) . ?
N3 C4 1.405(6) . ?
N3 H3 0.8800 . ?
N4 C15 1.348(6) . ?
N4 C9 1.388(6) . ?
N4 H4 0.8800 . ?
N5 C29 1.352(6) . ?
N5 C22 1.412(6) . ?
N5 H5 0.8800 . ?
N6 C23 1.330(5) . ?
N6 C19 1.358(5) . ?
N7 C28 1.341(5) . ?
N7 C24 1.343(5) . ?
N8 C33 1.353(6) . ?
N8 C27 1.391(6) . ?
N8 H8 0.8800 . ?
N9 C47 1.357(6) . ?
N9 C40 1.398(5) . ?
N9 H9 0.8800 . ?
N10 C37 1.337(5) . ?
N10 C41 1.342(5) . ?
N11 C46 1.319(5) . ?
N11 C42 1.339(5) . ?
N12 C51 1.368(6) . ?
N12 C45 1.401(5) . ?
N12 H12 0.8800 . ?
O1 C11 1.207(6) . ?
O2 C11 1.342(6) . ?
O2 C12 1.452(6) . ?
O3 C15 1.216(6) . ?
O4 C15 1.337(6) . ?
O4 C16 1.445(7) . ?
O5 C29 1.208(5) . ?
O6 C29 1.339(5) . ?
O6 C30 1.456(6) . ?
O7 C33 1.186(6) . ?
O8 C33 1.331(6) . ?
O8 C34 1.492(8) . ?
O9 C47 1.201(5) . ?
O10 C47 1.352(5) . ?
O10 C48 1.462(6) . ?
O11 C51 1.192(6) . ?
O12 C51 1.345(6) . ?
O12 C52 1.462(5) . ?
C1 C2 1.380(6) . ?
C1 C6 1.477(6) . ?
C2 C3 1.372(7) . ?
C2 H2 0.9500 . ?
C3 C4 1.388(7) . ?
C3 H3A 0.9500 . ?
C4 C5 1.381(6) . ?
C5 H5A 0.9500 . ?
C6 C7 1.381(6) . ?
C7 C8 1.369(7) . ?
C7 H7 0.9500 . ?
C8 C9 1.400(7) . ?
C8 H8A 0.9500 . ?
C9 C10 1.384(6) . ?
C10 H10 0.9500 . ?
C12 C13 1.477(8) . ?
C12 C14 1.508(9) . ?
C12 H12A 1.0000 . ?
C13 H13A 0.9800 . ?
C13 H13B 0.9800 . ?
C13 H13C 0.9800 . ?
C14 H14A 0.9800 . ?
C14 H14B 0.9800 . ?
C14 H14C 0.9800 . ?
C16 C18 1.492(9) . ?
C16 C17 1.522(10) . ?
C16 H16 1.0000 . ?
C17 H17A 0.9800 . ?
C17 H17B 0.9800 . ?
C17 H17C 0.9800 . ?
C18 H18A 0.9800 . ?
C18 H18B 0.9800 . ?
C18 H18C 0.9800 . ?
C19 C20 1.382(6) . ?
C19 C24 1.467(6) . ?
C20 C21 1.379(6) . ?
C20 H20 0.9500 . ?
C21 C22 1.387(6) . ?
C21 H21 0.9500 . ?
C22 C23 1.372(6) . ?
C23 H23 0.9500 . ?
C24 C25 1.393(6) . ?
C25 C26 1.400(7) . ?
C25 H25 0.9500 . ?
C26 C27 1.382(6) . ?
C26 H26 0.9500 . ?
C27 C28 1.390(6) . ?
C28 H28 0.9500 . ?
C30 C31 1.494(8) . ?
C30 C32 1.499(8) . ?
C30 H30 1.0000 . ?
C31 H31A 0.9800 . ?
C31 H31B 0.9800 . ?
C31 H31C 0.9800 . ?
C32 H32A 0.9800 . ?
C32 H32B 0.9800 . ?
C32 H32C 0.9800 . ?
C34 C35 1.471(14) . ?
C34 C36 1.511(13) . ?
C34 H34 1.0000 . ?
C35 H35A 0.9800 . ?
C35 H35B 0.9800 . ?
C35 H35C 0.9800 . ?
C36 H36A 0.9800 . ?
C36 H36B 0.9800 . ?
C36 H36C 0.9800 . ?
C37 C38 1.375(6) . ?
C37 C42 1.504(6) . ?
C38 C39 1.372(6) . ?
C38 H38 0.9500 . ?
C39 C40 1.406(6) . ?
C39 H39 0.9500 . ?
C40 C41 1.378(6) . ?
C41 H41 0.9500 . ?
C42 C43 1.376(6) . ?
C43 C44 1.379(6) . ?
C43 H43 0.9500 . ?
C44 C45 1.377(6) . ?
C44 H44 0.9500 . ?
C45 C46 1.391(6) . ?
C46 H46 0.9500 . ?
C48 C50 1.497(7) . ?
C48 C49 1.505(8) . ?
C48 H48 1.0000 . ?
C49 H49A 0.9800 . ?
C49 H49B 0.9800 . ?
C49 H49C 0.9800 . ?
C50 H50A 0.9800 . ?
C50 H50B 0.9800 . ?
C50 H50C 0.9800 . ?
C52 C54 1.480(9) . ?
C52 C53 1.517(9) . ?
C52 H52 1.0000 . ?
C53 H53A 0.9800 . ?
C53 H53B 0.9800 . ?
C53 H53C 0.9800 . ?
C54 H54A 0.9800 . ?
C54 H54B 0.9800 . ?
C54 H54C 0.9800 . ?
Cl1 O15' 1.319(8) . ?
Cl1 O16 1.319(8) . ?
Cl1 O14 1.336(5) . ?
Cl1 O13 1.336(5) . ?
Cl1 O15 1.362(9) . ?
O15' O15 1.249(18) . ?
O15' O16 1.463(16) . ?
Cl2 O20 1.391(6) . ?
Cl2 O19 1.414(5) . ?
Cl2 O18 1.416(6) . ?
Cl2 O17 1.433(4) . ?
O21 C57 1.400(8) . ?
O21 C56 1.426(8) . ?
C55 C56 1.507(9) . ?
C55 H55A 0.9800 . ?
C55 H55B 0.9800 . ?
C55 H55C 0.9800 . ?
C56 H56A 0.9900 . ?
C56 H56B 0.9900 . ?
C57 C58 1.461(11) . ?
C57 H57A 0.9900 . ?
C57 H57B 0.9900 . ?
C58 H58A 0.9800 . ?
C58 H58B 0.9800 . ?
C58 H58C 0.9800 . ?
O22 C60 1.346(13) . ?
O22 C61 1.513(12) . ?
C59 C60 1.606(18) . ?
C59 H59A 0.9800 . ?
C59 H59B 0.9800 . ?
C59 H59C 0.9800 . ?
C60 H60A 0.9900 . ?
C60 H60B 0.9900 . ?
C61 C62 1.544(15) . ?
C61 H61A 0.9900 . ?
C61 H61B 0.9900 . ?
C62 H62A 0.9800 . ?
C62 H62B 0.9800 . ?
C62 H62C 0.9800 . ?
O24 C63 1.472(10) . ?
O24 H24 0.8400 . ?
C63 H63A 0.9800 . ?
C63 H63B 0.9800 . ?
C63 H63C 0.9800 . ?
O24' C63' 1.364(10) . ?
O24' H24' 0.8400 . ?
C63' H63D 0.9800 . ?
C63' H63E 0.9800 . ?
C63' H63F 0.9800 . ?
C64 O25 1.435(10) . ?
C64 H64A 0.9800 . ?
C64 H64B 0.9800 . ?
C64 H64C 0.9800 . ?
O25 H25A 0.8400 . ?
O25' C64' 1.385(10) . ?
O25' H25' 0.8400 . ?
C64' H64D 0.9800 . ?
C64' H64E 0.9800 . ?
C64' H64F 0.9800 . ?
